data_2300760
loop_
_publ_author_name
'Meurer, Florian'
'Schimpf, Maximilian'
'Hischa, Birgit'
'Hennig, Christoph'
'Rehbein, Julia'
'Kleemiss, Florian'
'Bodensteiner, Michael'

_publ_section_title
;
 Synthesis and quantum crystallographic evaluation of WYLID: YLID's red
 rival
;
_journal_issue 3
_journal_name_full 'Journal of Applied Crystallography'
_journal_page_first 678
_journal_page_last 687
_journal_paper_doi 10.1107/S160057672500175X
_journal_volume 58
_journal_year 2025
_chemical_formula_moiety 'C20 H14 O3 S'
_chemical_formula_sum 'C20 H14 O3 S'
_chemical_formula_weight 334.398
_space_group_crystal_system orthorhombic
_space_group_IT_number 61
_space_group_name_Hall '-P 2ac 2ab'
_space_group_name_H-M_alt 'P b c a'
_symmetry_Int_Tables_number 61
_audit_creation_date 2024-11-08
_audit_creation_method
;
Olex2 1.5-alpha
(compiled 2024.11.02 svn.r19aeb66f for OlexSys, GUI svn.r7078)
;
_cell_angle_alpha 90
_cell_angle_beta 90
_cell_angle_gamma 90
_cell_formula_units_Z 8
_cell_length_a 14.4765(2)
_cell_length_b 9.1539(1)
_cell_length_c 23.3338(4)
_cell_measurement_reflns_used 14663
_cell_measurement_temperature 99.97(11)
_cell_measurement_theta_max 76.0860
_cell_measurement_theta_min 4.3480
_cell_volume 3092.11(8)
_computing_cell_refinement 'CrysAlisPro 1.171.42.96a (Rigaku OD, 2023)'
_computing_data_collection 'CrysAlisPro 1.171.42.96a (Rigaku OD, 2023)'
_computing_data_reduction 'CrysAlisPro 1.171.42.96a (Rigaku OD, 2023)'
_computing_molecular_graphics 'Olex2 1.5-alpha (Dolomanov et al., 2009)'
_computing_publication_material 'Olex2 1.5-alpha (Dolomanov et al., 2009)'
_computing_structure_refinement 'olex2.refine 1.5-alpha (Bourhis et al., 2015)'
_computing_structure_solution 'SHELXT 2018/2 (Sheldrick, 2018)'
_diffrn_ambient_environment N~2~
_diffrn_ambient_temperature 99.97(11)
_diffrn_detector 'CCD plate'
_diffrn_detector_area_resol_mean 4.2047
_diffrn_detector_type TitanS2
_diffrn_measured_fraction_theta_full 0.9996
_diffrn_measured_fraction_theta_max 0.9970
_diffrn_measurement_details
;
List of Runs (angles in degrees, time in seconds):

  # Type    Start    End  Width  t~exp~   \w     \q     \k     \f   Frames
--------------------------------------------------------------------------
  1  \w   -114.00 -21.00   1.00   60.00    --  -44.42 -53.00-160.00   93
  2  \w     21.00 114.00   1.00   60.00    --   44.42  53.00 -16.00   93
  3  \w     85.00 177.00   1.00  150.00    --  108.00  53.00 -16.00   92
  4  \w     39.00 131.00   1.00  150.00    --  108.00 -53.00-160.00   92
  5  \w   -114.00 -20.00   1.00   60.00    --  -44.42 -57.00 120.00   94
  6  \w    -68.00  25.00   1.00   60.00    --  -44.42  53.00 -16.00   93
  7  \w    -87.00  -6.00   1.00   60.00    --  -44.42 125.00  60.00   81
  8  \w   -114.00 -20.00   1.00   60.00    --  -44.42 -57.00-180.00   94
  9  \w   -114.00 -20.00   1.00   60.00    --  -44.42 -57.00   0.00   94
 10  \w   -113.00 -22.00   1.00   60.00    --  -44.42 -44.00-116.14   91
 11  \w   -115.00 -22.00   1.00   60.00    --  -44.42 -37.00  60.00   93
 12  \w     13.00  42.00   1.00   60.00    --   44.42  80.00-112.78   29
 13  \w     13.00  42.00   1.00   60.00    --   44.42  79.00  10.25   29
 14  \w     13.00  42.00   1.00   60.00    --   44.42  79.00 -45.91   29
 15  \w     13.00  42.00   1.00   60.00    --   44.42  81.00  31.62   29
 16  \w     14.00  42.00   1.00   60.00    --   44.42  77.00 123.81   28
 17  \w    -21.00  75.00   1.00   60.00    --   44.42 -77.00  60.00   96
 18  \w    -25.00  68.00   1.00   60.00    --   44.42 -53.00-160.00   93
 19  \w     13.00  42.00   1.00   60.00    --   44.42  82.00 169.00   29
 20  \w     80.00 177.00   1.00  150.00    --  108.00  69.00-175.39   97
 21  \w     80.00 178.00   1.00  150.00    --  108.00  70.00 -30.20   98
 22  \w     82.00 177.00   1.00  150.00    --  108.00  64.00  73.41   95
 23  \w     83.00 177.00   1.00  150.00    --  108.00  59.00-109.08   94
 24  \w     81.00 177.00   1.00  150.00    --  108.00  68.00 156.17   96
 25  \w     82.00 177.00   1.00  150.00    --  108.00  64.00 136.03   95
 26  \w     83.00 177.00   1.00  150.00    --  108.00  61.00   0.00   94
 27  \w     80.00 177.00   1.00  150.00    --  108.00  69.00 -90.00   97
 28  \w     39.00 133.00   1.00  150.00    --  108.00 -61.00   0.00   94
 29  \w     83.00 177.00   1.00  150.00    --  108.00  61.00 -90.00   94
 30  \w     36.00 138.00   1.00  150.00    --  108.00 -77.00   0.00  102
 31  \w     27.00 107.00   1.00  150.00    --  108.00 -94.00 -30.00   80
 32  \w     83.00 177.00   1.00  150.00    --  108.00  61.00  60.00   94
 33  \w     85.00 177.00   1.00  150.00    --  108.00  54.00 -37.58   92
 34  \w     82.00 177.00   1.00  150.00    --  108.00  62.00  50.44   95
 35  \w     83.00 177.00   1.00  150.00    --  108.00  61.00-180.00   94
 36  \w     80.00 178.00   1.00  150.00    --  108.00  71.00 -24.13   98
 37  \w     83.00 177.00   1.00  150.00    --  108.00  61.00  90.00   94
 38  \w     83.00 177.00   1.00  150.00    --  108.00  61.00-150.00   94
 39  \w     83.00 177.00   1.00  150.00    --  108.00  61.00-143.73   94
 40  \w     83.00 177.00   1.00  150.00    --  108.00  59.00 -98.06   94
 41  \w     27.00 107.00   1.00  150.00    --  108.00 -94.00-120.00   80
 42  \w     81.00 177.00   1.00  150.00    --  108.00  67.00  29.45   96
 43  \w     84.00 177.00   1.00  150.00    --  108.00  56.00  13.57   93
 44  \w     83.00 177.00   1.00  150.00    --  108.00  61.00 -30.00   94
 45  \w     27.00 107.00   1.00  150.00    --  108.00 -94.00   0.00   80
 46  \w     83.00 177.00   1.00  150.00    --  108.00  61.00 120.00   94
 47  \w     81.00 176.00   1.00  150.00    --  108.00  66.00-132.93   95
 48  \w     80.00 178.00   1.00  150.00    --  108.00  71.00   5.70   98
 49  \w     83.00 177.00   1.00  150.00    --  108.00  59.00 108.96   94
 50  \w     81.00 176.00   1.00  150.00    --  108.00  66.00  17.67   95
 51  \w     38.00 112.00   1.00  150.00    --  108.00-125.00 120.00   74
 52  \w     82.00  83.00   1.00  150.00    --  108.00  62.00 131.79    1
;
_diffrn_measurement_device 'four-circle diffractometer'
_diffrn_measurement_device_type 'SuperNova, Dualflex, TitanS2'
_diffrn_measurement_method '\w scans'
_diffrn_orient_matrix_type 'CrysAlisPro convention (1999,Acta A55,543-557)'
_diffrn_orient_matrix_UB_11 0.0851385000
_diffrn_orient_matrix_UB_12 0.0704091000
_diffrn_orient_matrix_UB_13 -0.0027942000
_diffrn_orient_matrix_UB_21 -0.0271839000
_diffrn_orient_matrix_UB_22 0.0933791000
_diffrn_orient_matrix_UB_23 0.0439807000
_diffrn_orient_matrix_UB_31 0.0355073000
_diffrn_orient_matrix_UB_32 -0.0971794000
_diffrn_orient_matrix_UB_33 0.0402454000
_diffrn_radiation_monochromator mirror
_diffrn_radiation_probe x-ray
_diffrn_radiation_type 'Cu K\b'
_diffrn_radiation_wavelength 1.39222
_diffrn_reflns_av_R_equivalents 0.0000
_diffrn_reflns_av_unetI/netI 0.0203
_diffrn_reflns_Laue_measured_fraction_full 0.9996
_diffrn_reflns_Laue_measured_fraction_max 0.9970
_diffrn_reflns_limit_h_max 20
_diffrn_reflns_limit_h_min 0
_diffrn_reflns_limit_k_max 12
_diffrn_reflns_limit_k_min 0
_diffrn_reflns_limit_l_max 32
_diffrn_reflns_limit_l_min 0
_diffrn_reflns_number 4385
_diffrn_reflns_point_group_measured_fraction_full 0.9996
_diffrn_reflns_point_group_measured_fraction_max 0.9970
_diffrn_reflns_theta_full 56.6504
_diffrn_reflns_theta_max 76.18
_diffrn_reflns_theta_min 4.39
_diffrn_source 'micro-focus sealed X-ray tube'
_diffrn_source_type 'SuperNova (Cu) X-ray Source'
_exptl_absorpt_coefficient_mu 1.447
_exptl_absorpt_correction_T_max 1.000
_exptl_absorpt_correction_T_min 0.490
_exptl_absorpt_correction_type gaussian
_exptl_absorpt_process_details
;
CrysAlisPro 1.171.42.96a (Rigaku Oxford Diffraction, 2023)
Numerical absorption correction based on gaussian integration over
a multifaceted crystal model
Empirical absorption correction using spherical harmonics,
implemented in SCALE3 ABSPACK scaling algorithm.
;
_exptl_crystal_colour 'clear red'
_exptl_crystal_colour_lustre clear
_exptl_crystal_colour_primary red
_exptl_crystal_density_diffrn 1.437
_exptl_crystal_description block
_exptl_crystal_F_000 1397.831
_exptl_crystal_size_max 0.238
_exptl_crystal_size_mid 0.184
_exptl_crystal_size_min 0.113
_refine_diff_density_max 0.3623
_refine_diff_density_min -0.3323
_refine_diff_density_rms 0.0746
_refine_ls_d_res_high 0.7169
_refine_ls_d_res_low 9.0840
_refine_ls_goodness_of_fit_ref 1.0682
_refine_ls_hydrogen_treatment refall
_refine_ls_matrix_type full
_refine_ls_number_constraints 0
_refine_ls_number_parameters 343
_refine_ls_number_reflns 4385
_refine_ls_number_restraints 534
_refine_ls_restrained_S_all 1.0039
_refine_ls_R_factor_all 0.0409
_refine_ls_R_factor_gt 0.0389
_refine_ls_shift/su_max 0.0007
_refine_ls_shift/su_mean 0.0001
_refine_ls_structure_factor_coef Fsqd
_refine_ls_weighting_details 'w=1/[\s^2^(Fo^2^)+(0.0558P)^2^+1.8120P] where P=(Fo^2^+2Fc^2^)/3'
_refine_ls_weighting_scheme calc
_refine_ls_wR_factor_gt 0.0986
_refine_ls_wR_factor_ref 0.1000
_reflns_Friedel_coverage 0.0
_reflns_limit_h_max 20
_reflns_limit_h_min 0
_reflns_limit_k_max 12
_reflns_limit_k_min 0
_reflns_limit_l_max 32
_reflns_limit_l_min 0
_reflns_number_gt 4228
_reflns_number_total 4385
_reflns_threshold_expression I>=2u(I)
_cod_data_source_file pl5048.cif
_cod_data_source_block WYlid_Large6_Cub_100K_fm2
_cod_depositor_comments 'Adding full bibliography for 2300759--2300765.cif.'
_cod_database_code 2300760
_chemical_oxdiff_formula 'C20 H14 O3 S'
_chemical_oxdiff_usercomment ZA_Meurer
_olex2_refinement_description
;
1. Rigid body (RIGU) restrains
 C9, S1, C3, C1, C2, C11, C4, O1, O3, C20, C12, C10, C5, C19, C13, C6, C14,
 C18, O2, C8, C7, C15, C17, C16
 with sigma for 1-2 distances of 0.01 and sigma for 1-3 distances of 0.02
 C18, S1, C3, C1, C2, C11, C4, H1a, H1b, H1c, H2a, H2b, H2c, O1, O3, C20, C12,
 C10, C5, C19, C13, C9, C6, C14, O2, C8, H9, C7, H6, C15, C17, H18, H8, H7, C16,
  H15, H17, H16
 with sigma for 1-2 distances of 0.01 and sigma for 1-3 distances of 0.01
;
_olex2_refine_details
;
Refinement using NoSpherA2, an implementation of
NOn-SPHERical Atom-form-factors in Olex2.
Please cite:
F. Kleemiss et al. Chem. Sci. DOI 10.1039/D0SC05526C - 2021
NoSpherA2 implementation of HAR makes use of
tailor-made aspherical atomic form factors calculated
on-the-fly from a Hirshfeld-partitioned electron density (ED) - not from
spherical-atom form factors.

The ED is calculated from a gaussian basis set single determinant SCF
wavefunction - either Hartree-Fock or DFT using selected funtionals
- for a fragment of the crystal.
This fragment can be embedded in an electrostatic crystal field by employing cluster charges
or modelled using implicit solvation models, depending on the software used.
The following options were used:
   SOFTWARE:       ORCA 5.0
   PARTITIONING:   NoSpherA2
   INT ACCURACY:   Normal
   METHOD:         R2SCAN
   BASIS SET:      def2-TZVP
   CHARGE:         0
   MULTIPLICITY:   1
   SOLVATION:      Toluene
   DATE:           2024-10-17_13-37-43
;
_olex2_submission_special_instructions 'No special instructions were received'
_oxdiff_exptl_absorpt_empirical_details
;
Empirical correction (ABSPACK) includes:
- Absorption correction using spherical harmonics
- Frame scaling
- Detector area scaling
- B-factor correction
;
_oxdiff_exptl_absorpt_empirical_full_max 2.464
_oxdiff_exptl_absorpt_empirical_full_min 0.594

loop_
_space_group_symop_id
_space_group_symop_operation_xyz
1 x,y,z
2 x+1/2,-y+1/2,-z
3 -x,y+1/2,-z+1/2
4 -x+1/2,-y,z+1/2
5 -x,-y,-z
6 -x-1/2,y-1/2,z
7 x,-y-1/2,z-1/2
8 x-1/2,y,-z-1/2

loop_
_atom_site_label
_atom_site_type_symbol
_atom_site_fract_x
_atom_site_fract_y
_atom_site_fract_z
_atom_site_U_iso_or_equiv
_atom_site_adp_type
_atom_site_occupancy
_atom_site_refinement_flags_posn
_atom_site_refinement_flags_adp
S1 S 0.455887(18) 0.89912(3) 0.437393(11) 0.01012(8) Uani 1.000000 . U
O3 O 0.49773(6) 0.72009(9) 0.52445(4) 0.01441(17) Uani 1.000000 . U
O2 O 0.24049(6) 0.41402(10) 0.48718(4) 0.01600(17) Uani 1.000000 . U
O1 O 0.47481(6) 0.81276(10) 0.30578(4) 0.01735(18) Uani 1.000000 . U
C20 C 0.42878(7) 0.64219(12) 0.52854(5) 0.01011(19) Uani 1.000000 . U
C11 C 0.38381(7) 0.61631(11) 0.42449(5) 0.00900(19) Uani 1.000000 . U
C12 C 0.37090(7) 0.58322(11) 0.48266(5) 0.00950(19) Uani 1.000000 . U
C19 C 0.39373(8) 0.58212(12) 0.58388(5) 0.0112(2) Uani 1.000000 . U
C3 C 0.42876(8) 0.73883(12) 0.40127(5) 0.01054(19) Uani 1.000000 . U
C5 C 0.39471(7) 0.58531(12) 0.32426(5) 0.0107(2) Uani 1.000000 . U
C9 C 0.31961(8) 0.38278(12) 0.37099(5) 0.0125(2) Uani 1.000000 . U
C10 C 0.36023(7) 0.52009(11) 0.37442(5) 0.00977(19) Uani 1.000000 . U
C13 C 0.30413(7) 0.48312(12) 0.50891(5) 0.01064(19) Uani 1.000000 . U
C14 C 0.32157(8) 0.48578(12) 0.57213(5) 0.0115(2) Uani 1.000000 . U
C4 C 0.43879(8) 0.72672(12) 0.33941(5) 0.0113(2) Uani 1.000000 . U
C6 C 0.39088(8) 0.51867(13) 0.27136(5) 0.0140(2) Uani 1.000000 . U
C15 C 0.27608(8) 0.41180(13) 0.61564(5) 0.0151(2) Uani 1.000000 . U
C18 C 0.42134(8) 0.61074(13) 0.63972(5) 0.0149(2) Uani 1.000000 . U
C7 C 0.34861(8) 0.38140(13) 0.26778(5) 0.0160(2) Uani 1.000000 . U
C1 C 0.40990(9) 1.04067(13) 0.39210(5) 0.0159(2) Uani 1.000000 . U
C8 C 0.31339(8) 0.31561(13) 0.31691(5) 0.0145(2) Uani 1.000000 . U
C17 C 0.37425(9) 0.53988(15) 0.68413(5) 0.0176(2) Uani 1.000000 . U
C2 C 0.57779(8) 0.92008(14) 0.42478(6) 0.0165(2) Uani 1.000000 . U
C16 C 0.30313(9) 0.44086(14) 0.67203(5) 0.0175(2) Uani 1.000000 . U
H6 H 0.4203(13) 0.568(2) 0.2340(8) 0.028(4) Uani 1.000000 . U
H7 H 0.3456(13) 0.329(2) 0.2268(7) 0.030(4) Uani 1.000000 . U
H8 H 0.2815(14) 0.2106(19) 0.3139(7) 0.029(5) Uani 1.000000 . U
H9 H 0.2915(14) 0.3335(18) 0.4083(7) 0.023(4) Uani 1.000000 . U
H18 H 0.4770(12) 0.686(2) 0.6484(8) 0.025(4) Uani 1.000000 . U
H17 H 0.3926(13) 0.562(2) 0.7281(7) 0.031(5) Uani 1.000000 . U
H16 H 0.2669(13) 0.389(2) 0.7059(7) 0.031(5) Uani 1.000000 . U
H15 H 0.2215(14) 0.336(2) 0.6068(8) 0.034(5) Uani 1.000000 . U
H1a H 0.4345(14) 1.024(2) 0.3501(8) 0.033(4) Uani 1.000000 . U
H1b H 0.3378(12) 1.029(2) 0.3954(8) 0.030(4) Uani 1.000000 . U
H1c H 0.4314(13) 1.1389(19) 0.4109(8) 0.028(4) Uani 1.000000 . U
H2a H 0.6100(14) 0.834(2) 0.4487(8) 0.030(4) Uani 1.000000 . U
H2b H 0.5922(14) 0.910(2) 0.3798(8) 0.034(5) Uani 1.000000 . U
H2c H 0.5953(15) 1.024(2) 0.4390(9) 0.041(5) Uani 1.000000 . U

loop_
_atom_site_aniso_label
_atom_site_aniso_U_11
_atom_site_aniso_U_22
_atom_site_aniso_U_33
_atom_site_aniso_U_12
_atom_site_aniso_U_13
_atom_site_aniso_U_23
S1 0.01212(13) 0.00836(12) 0.00987(13) -0.00169(8) 0.00038(8) -0.00053(8)
O3 0.0148(4) 0.0148(4) 0.0137(4) -0.0034(3) -0.0027(3) 0.0011(3)
O2 0.0156(4) 0.0199(4) 0.0125(4) -0.0073(3) 0.0001(3) 0.0001(3)
O1 0.0240(4) 0.0166(4) 0.0115(4) -0.0064(3) 0.0041(3) 0.0014(3)
C20 0.0114(4) 0.0093(4) 0.0096(5) 0.0003(4) -0.0015(4) 0.0001(4)
C11 0.0101(4) 0.0077(4) 0.0092(5) 0.0002(3) 0.0006(3) -0.0003(3)
C12 0.0111(4) 0.0083(4) 0.0091(5) 0.0005(3) -0.0005(3) -0.0000(3)
C19 0.0124(4) 0.0124(4) 0.0090(5) 0.0027(4) -0.0012(4) 0.0004(4)
C3 0.0136(4) 0.0089(4) 0.0092(4) -0.0012(4) 0.0003(3) -0.0002(3)
C5 0.0124(4) 0.0109(4) 0.0087(5) 0.0002(4) 0.0003(4) -0.0006(4)
C9 0.0153(5) 0.0094(5) 0.0127(5) -0.0007(4) 0.0012(4) -0.0015(4)
C10 0.0113(4) 0.0081(4) 0.0099(5) 0.0015(3) 0.0007(3) -0.0013(3)
C13 0.0115(4) 0.0110(4) 0.0094(5) -0.0006(4) 0.0007(4) 0.0005(4)
C14 0.0129(5) 0.0118(5) 0.0100(5) 0.0013(4) 0.0007(4) 0.0016(4)
C4 0.0143(4) 0.0111(5) 0.0085(5) -0.0015(4) 0.0012(4) 0.0003(4)
C6 0.0179(5) 0.0154(5) 0.0086(5) -0.0001(4) 0.0005(4) -0.0016(4)
C15 0.0157(5) 0.0169(5) 0.0126(5) 0.0012(4) 0.0023(4) 0.0045(4)
C18 0.0166(5) 0.0191(5) 0.0091(5) 0.0025(4) -0.0022(4) -0.0008(4)
C7 0.0203(5) 0.0166(5) 0.0110(5) -0.0014(4) -0.0006(4) -0.0051(4)
C1 0.0202(5) 0.0100(5) 0.0175(5) -0.0018(4) -0.0029(4) 0.0023(4)
C8 0.0172(5) 0.0118(5) 0.0146(5) -0.0019(4) 0.0002(4) -0.0044(4)
C17 0.0193(5) 0.0249(6) 0.0086(5) 0.0044(4) -0.0015(4) 0.0018(4)
C2 0.0139(5) 0.0176(5) 0.0181(6) -0.0042(4) 0.0021(4) -0.0028(5)
C16 0.0185(5) 0.0225(6) 0.0115(5) 0.0043(5) 0.0026(4) 0.0064(4)
H6 0.028(10) 0.034(10) 0.022(8) -0.005(7) 0.006(5) 0.008(5)
H7 0.042(11) 0.028(10) 0.019(7) -0.007(7) 0.003(5) -0.013(4)
H8 0.047(12) 0.017(7) 0.024(9) -0.018(5) 0.008(7) -0.010(5)
H9 0.048(11) 0.009(8) 0.013(7) -0.014(6) 0.008(5) -0.003(4)
H18 0.016(8) 0.030(10) 0.027(10) -0.008(5) -0.010(5) 0.001(6)
H17 0.038(11) 0.047(12) 0.010(7) 0.009(8) -0.005(4) 0.001(4)
H16 0.036(10) 0.041(11) 0.016(8) -0.005(7) 0.005(5) 0.011(5)
H15 0.045(10) 0.033(10) 0.025(10) -0.023(6) -0.002(6) 0.011(6)
H1a 0.042(11) 0.032(11) 0.025(7) 0.003(7) 0.005(4) 0.003(4)
H1b 0.019(7) 0.028(10) 0.042(11) -0.003(4) -0.001(4) 0.007(7)
H1c 0.030(10) 0.016(7) 0.039(10) -0.006(4) -0.008(6) 0.003(4)
H2a 0.030(10) 0.024(8) 0.037(10) -0.002(5) -0.009(6) 0.001(5)
H2b 0.040(11) 0.041(12) 0.022(7) -0.003(7) 0.004(4) -0.009(4)
H2c 0.047(12) 0.028(7) 0.048(12) -0.015(5) 0.002(7) -0.014(5)

loop_
_atom_type_symbol
_atom_type_scat_dispersion_real
_atom_type_scat_dispersion_imag
_atom_type_scat_source
_atom_type_scat_dispersion_source
C 0.01470 0.00730 'NoSpherA2: Chem.Sci. 2021, DOI:10.1039/D0SC05526C' 'Brennan, Cowan, Rev. Sci. Instrum., 1992, 63, 850'
H 0.00000 0.00000 'NoSpherA2: Chem.Sci. 2021, DOI:10.1039/D0SC05526C' 'Brennan, Cowan, Rev. Sci. Instrum., 1992, 63, 850'
O 0.04150 0.02600 'NoSpherA2: Chem.Sci. 2021, DOI:10.1039/D0SC05526C' 'Brennan, Cowan, Rev. Sci. Instrum., 1992, 63, 850'
S 0.30360 0.46070 'NoSpherA2: Chem.Sci. 2021, DOI:10.1039/D0SC05526C' 'Brennan, Cowan, Rev. Sci. Instrum., 1992, 63, 850'

loop_
_exptl_crystal_face_index_h
_exptl_crystal_face_index_k
_exptl_crystal_face_index_l
_exptl_crystal_face_perp_dist
1 -2 1 0.1022
1 0 0 0.1004
1 -6 2 0.1029
-3 -2 16 0.0513
3 1 -15 0.1094
-2 1 0 0.1132
7 -1 -12 0.0880
-4 4 -11 0.1148
-5 -4 -9 0.0547
5 5 8 0.0577
6 -4 9 0.0967

loop_
_geom_angle_atom_site_label_1
_geom_angle_atom_site_label_2
_geom_angle_atom_site_label_3
_geom_angle
_geom_angle_site_symmetry_1
_geom_angle_site_symmetry_3
_geom_angle_publ_flag
C1 S1 C3 103.86(5) . . ?
C2 S1 C3 103.44(5) . . ?
C2 S1 C1 100.95(6) . . ?
C12 C20 O3 128.45(10) . . ?
C19 C20 O3 123.81(10) . . ?
C19 C20 C12 107.61(9) . . ?
C3 C11 C12 127.37(10) . . ?
C10 C11 C12 126.54(9) . . ?
C10 C11 C3 105.86(9) . . ?
C11 C12 C20 123.50(10) . . ?
C13 C12 C20 107.61(9) . . ?
C13 C12 C11 128.83(10) . . ?
C14 C19 C20 108.53(9) . . ?
C18 C19 C20 130.15(11) . . ?
C18 C19 C14 121.31(11) . . ?
C11 C3 S1 126.28(8) . . ?
C4 C3 S1 121.55(8) . . ?
C4 C3 C11 111.59(9) . . ?
C4 C5 C10 108.93(9) . . ?
C6 C5 C10 122.93(10) . . ?
C6 C5 C4 128.03(10) . . ?
C8 C9 C10 118.30(10) . . ?
H9 C9 C10 119.9(8) . . ?
H9 C9 C8 121.7(9) . . ?
C5 C10 C11 108.53(9) . . ?
C9 C10 C11 132.15(10) . . ?
C9 C10 C5 119.10(10) . . ?
C12 C13 O2 130.14(10) . . ?
C14 C13 O2 122.83(10) . . ?
C14 C13 C12 106.88(9) . . ?
C13 C14 C19 109.29(9) . . ?
C15 C14 C19 121.38(11) . . ?
C15 C14 C13 129.31(11) . . ?
C3 C4 O1 128.86(10) . . ?
C5 C4 O1 126.09(10) . . ?
C5 C4 C3 105.05(9) . . ?
C7 C6 C5 117.93(11) . . ?
H6 C6 C5 121.9(10) . . ?
H6 C6 C7 120.1(10) . . ?
C16 C15 C14 117.58(11) . . ?
H15 C15 C14 121.8(10) . . ?
H15 C15 C16 120.6(10) . . ?
C17 C18 C19 117.86(11) . . ?
H18 C18 C19 120.8(10) . . ?
H18 C18 C17 121.4(10) . . ?
C8 C7 C6 119.95(11) . . ?
H7 C7 C6 118.2(10) . . ?
H7 C7 C8 121.9(10) . . ?
H1a C1 S1 108.6(11) . . ?
H1b C1 S1 104.5(10) . . ?
H1b C1 H1a 112.9(16) . . ?
H1c C1 S1 105.1(10) . . ?
H1c C1 H1a 114.4(15) . . ?
H1c C1 H1b 110.6(15) . . ?
C7 C8 C9 121.76(11) . . ?
H8 C8 C9 118.6(9) . . ?
H8 C8 C7 119.6(9) . . ?
C16 C17 C18 120.58(11) . . ?
H17 C17 C18 119.9(11) . . ?
H17 C17 C16 119.5(11) . . ?
H2a C2 S1 105.2(11) . . ?
H2b C2 S1 109.9(11) . . ?
H2b C2 H2a 110.9(15) . . ?
H2c C2 S1 106.6(12) . . ?
H2c C2 H2a 113.7(16) . . ?
H2c C2 H2b 110.3(16) . . ?
C17 C16 C15 121.24(11) . . ?
H16 C16 C15 118.5(10) . . ?
H16 C16 C17 120.3(10) . . ?

loop_
_geom_bond_atom_site_label_1
_geom_bond_atom_site_label_2
_geom_bond_distance
_geom_bond_site_symmetry_2
_geom_bond_publ_flag
S1 C3 1.7371(11) . ?
S1 C1 1.7997(12) . ?
S1 C2 1.7994(12) . ?
O3 C20 1.2304(13) . ?
O2 C13 1.2272(14) . ?
O1 C4 1.2280(14) . ?
C20 C12 1.4628(15) . ?
C20 C19 1.4923(15) . ?
C11 C12 1.4031(15) . ?
C11 C3 1.4053(14) . ?
C11 C10 1.5024(15) . ?
C12 C13 1.4659(15) . ?
C19 C14 1.3943(15) . ?
C19 C18 1.3879(15) . ?
C3 C4 1.4549(15) . ?
C5 C10 1.4056(15) . ?
C5 C4 1.4858(15) . ?
C5 C6 1.3779(15) . ?
C9 C10 1.3900(15) . ?
C9 C8 1.4066(16) . ?
C9 H9 1.062(15) . ?
C13 C14 1.4969(15) . ?
C14 C15 1.3867(15) . ?
C6 C7 1.4001(17) . ?
C6 H6 1.068(17) . ?
C15 C16 1.3985(17) . ?
C15 H15 1.073(18) . ?
C18 C17 1.3999(17) . ?
C18 H18 1.078(17) . ?
C7 C8 1.3918(17) . ?
C7 H7 1.069(16) . ?
C1 H1a 1.055(19) . ?
C1 H1b 1.053(17) . ?
C1 H1c 1.048(18) . ?
C8 H8 1.068(16) . ?
C17 C16 1.4004(18) . ?
C17 H17 1.077(17) . ?
C2 H2a 1.075(19) . ?
C2 H2b 1.074(19) . ?
C2 H2c 1.036(19) . ?
C16 H16 1.061(17) . ?

loop_
_geom_torsion_atom_site_label_1
_geom_torsion_atom_site_label_2
_geom_torsion_atom_site_label_3
_geom_torsion_atom_site_label_4
_geom_torsion
_geom_torsion_site_symmetry_1
_geom_torsion_site_symmetry_2
_geom_torsion_site_symmetry_3
_geom_torsion_site_symmetry_4
_geom_torsion_publ_flag
S1 C3 C11 C12 -15.96(12) . . . . ?
S1 C3 C11 C10 169.37(10) . . . . ?
S1 C3 C4 O1 8.70(12) . . . . ?
S1 C3 C4 C5 -170.87(9) . . . . ?
O3 C20 C12 C11 -4.04(14) . . . . ?
O3 C20 C12 C13 173.32(12) . . . . ?
O3 C20 C19 C14 -173.22(12) . . . . ?
O3 C20 C19 C18 7.88(14) . . . . ?
O2 C13 C12 C20 176.87(13) . . . . ?
O2 C13 C12 C11 -5.96(15) . . . . ?
O2 C13 C14 C19 -175.44(12) . . . . ?
O2 C13 C14 C15 3.05(14) . . . . ?
O1 C4 C3 C11 -179.58(13) . . . . ?
O1 C4 C5 C10 -178.96(12) . . . . ?
O1 C4 C5 C6 4.78(15) . . . . ?
C20 C12 C11 C3 -22.43(13) . . . . ?
C20 C12 C11 C10 151.19(10) . . . . ?
C20 C12 C13 C14 1.36(9) . . . . ?
C20 C19 C14 C13 -2.09(9) . . . . ?
C20 C19 C14 C15 179.28(9) . . . . ?
C20 C19 C18 C17 178.66(12) . . . . ?
C11 C12 C13 C14 178.53(12) . . . . ?
C11 C3 C4 C5 0.85(10) . . . . ?
C11 C10 C5 C4 -1.75(9) . . . . ?
C11 C10 C5 C6 174.73(9) . . . . ?
C11 C10 C9 C8 -174.98(12) . . . . ?
C12 C13 C14 C19 0.48(10) . . . . ?
C12 C13 C14 C15 178.97(9) . . . . ?
C19 C14 C15 C16 2.06(13) . . . . ?
C19 C18 C17 C16 1.49(13) . . . . ?
C3 C4 C5 C10 0.62(10) . . . . ?
C3 C4 C5 C6 -175.63(9) . . . . ?
C5 C10 C9 C8 -1.02(12) . . . . ?
C5 C6 C7 C8 -0.99(13) . . . . ?
C9 C8 C7 C6 -0.57(14) . . . . ?
C13 C14 C15 C16 -176.27(12) . . . . ?
C14 C15 C16 C17 -0.67(13) . . . . ?
C15 C16 C17 C18 -1.11(14) . . . . ?

loop_
_exptl_oxdiff_crystal_face_indexfrac_h
_exptl_oxdiff_crystal_face_indexfrac_k
_exptl_oxdiff_crystal_face_indexfrac_l
_exptl_oxdiff_crystal_face_x
_exptl_oxdiff_crystal_face_y
_exptl_oxdiff_crystal_face_z
0.9944 -2.0009 1.0007 -0.0590 -0.1699 0.2700
1.0003 -0.0017 -0.0025 0.0850 -0.0275 0.0356
1.4166 -6.4705 1.9483 -0.3404 -0.5570 0.7575
-2.6022 -1.8731 15.5006 -0.3967 0.5776 0.7135
3.3846 1.4654 -15.3921 0.4343 -0.6321 -0.6417
-1.9968 1.0032 0.0033 -0.0994 0.1481 -0.1683
7.1563 -1.1237 -11.8070 0.5632 -0.8187 -0.1119
-3.9200 4.2147 -11.2109 -0.0057 0.0071 -1.0000
-5.4517 -4.4862 -8.5439 -0.7561 -0.6465 -0.1015
5.4325 4.5132 8.4830 0.7566 0.6469 0.0957
5.8284 -4.2207 8.7808 0.1745 -0.1664 0.9705

loop_
_restr_rigu_atom_site_label_1
_restr_rigu_atom_site_label_2
_restr_rigu_target_weight_param
_restr_rigu_u13_diff
_restr_rigu_u23_diff
_restr_rigu_u33_diff
S1 C11 0.020000 0.000940 0.000136 -0.000492
S1 C11 0.010000 0.000940 0.000136 -0.000492
S1 C3 0.010000 0.000345 -0.000611 -0.000692
S1 C3 0.010000 0.000345 -0.000611 -0.000692
S1 C4 0.010000 -0.000615 -0.002253 -0.000944
S1 C4 0.020000 -0.000615 -0.002253 -0.000944
S1 C1 0.010000 -0.000224 -0.001532 -0.000857
S1 C1 0.010000 -0.000224 -0.001532 -0.000857
S1 C2 0.010000 -0.001253 0.000126 -0.001065
S1 C2 0.010000 -0.001253 0.000126 -0.001065
S1 H1a 0.010000 0.003430 -0.002171 -0.014482
S1 H1b 0.010000 -0.002580 0.004824 -0.011176
S1 H1c 0.010000 0.003100 -0.002463 -0.008836
S1 H2a 0.010000 -0.001417 -0.008200 -0.015713
S1 H2b 0.010000 -0.000462 0.009248 -0.019803
S1 H2c 0.010000 -0.013858 -0.004958 -0.019455
O3 C20 0.010000 -0.000316 0.000663 0.000683
O3 C20 0.010000 -0.000316 0.000663 0.000683
O3 C12 0.020000 0.000733 -0.000514 0.000693
O3 C12 0.010000 0.000733 -0.000514 0.000693
O3 C19 0.020000 -0.001525 0.004234 -0.000241
O3 C19 0.010000 -0.001525 0.004234 -0.000241
O2 C12 0.020000 -0.001937 -0.000439 -0.000321
O2 C12 0.010000 -0.001937 -0.000439 -0.000321
O2 C13 0.010000 0.000127 -0.000912 -0.000522
O2 C13 0.010000 0.000127 -0.000912 -0.000522
O2 C14 0.020000 0.001350 -0.003576 -0.000570
O2 C14 0.010000 0.001350 -0.003576 -0.000570
O1 C3 0.010000 0.000925 0.002068 -0.000193
O1 C3 0.020000 0.000925 0.002068 -0.000193
O1 C5 0.010000 0.001524 -0.003079 0.000304
O1 C5 0.020000 0.001524 -0.003079 0.000304
O1 C4 0.010000 0.001146 -0.000038 0.000177
O1 C4 0.010000 0.001146 -0.000038 0.000177
C20 C11 0.010000 0.001489 -0.000757 -0.000501
C20 C11 0.020000 0.001489 -0.000757 -0.000501
C20 C12 0.010000 0.000557 -0.000075 -0.000294
C20 C12 0.010000 0.000557 -0.000075 -0.000294
C20 C19 0.010000 -0.000472 0.002035 -0.000328
C20 C19 0.010000 -0.000472 0.002035 -0.000328
C20 C13 0.010000 -0.000463 0.001808 -0.000624
C20 C13 0.020000 -0.000463 0.001808 -0.000624
C20 C14 0.010000 -0.000626 0.002717 -0.000385
C20 C14 0.020000 -0.000626 0.002717 -0.000385
C20 C18 0.020000 -0.000593 0.002293 0.000111
C20 C18 0.010000 -0.000593 0.002293 0.000111
C11 C12 0.010000 0.001007 0.000836 -0.000099
C11 C12 0.010000 0.001007 0.000836 -0.000099
C11 C3 0.010000 -0.000352 0.000193 -0.000503
C11 C3 0.010000 -0.000352 0.000193 -0.000503
C11 C5 0.010000 -0.000482 0.000242 0.000452
C11 C5 0.020000 -0.000482 0.000242 0.000452
C11 C9 0.020000 0.001024 0.000120 -0.001353
C11 C9 0.010000 0.001024 0.000120 -0.001353
C11 C10 0.010000 0.001017 -0.000544 -0.000151
C11 C10 0.010000 0.001017 -0.000544 -0.000151
C11 C13 0.020000 -0.000325 0.000576 -0.000141
C11 C13 0.010000 -0.000325 0.000576 -0.000141
C11 C4 0.010000 0.000188 0.000840 0.000697
C11 C4 0.020000 0.000188 0.000840 0.000697
C12 C19 0.010000 0.000817 -0.000143 0.000251
C12 C19 0.020000 0.000817 -0.000143 0.000251
C12 C3 0.010000 0.000540 -0.000404 0.000388
C12 C3 0.020000 0.000540 -0.000404 0.000388
C12 C10 0.010000 0.001988 -0.000086 -0.000414
C12 C10 0.020000 0.001988 -0.000086 -0.000414
C12 C13 0.010000 -0.001187 0.000859 0.000567
C12 C13 0.010000 -0.001187 0.000859 0.000567
C12 C14 0.020000 -0.000272 -0.000020 0.000223
C12 C14 0.010000 -0.000272 -0.000020 0.000223
C19 C13 0.010000 0.001379 0.002325 -0.000018
C19 C13 0.020000 0.001379 0.002325 -0.000018
C19 C14 0.010000 0.000803 0.002607 0.000347
C19 C14 0.010000 0.000803 0.002607 0.000347
C19 C15 0.020000 -0.000130 0.004018 0.000642
C19 C15 0.010000 -0.000130 0.004018 0.000642
C19 C18 0.010000 -0.000121 -0.000387 0.000269
C19 C18 0.010000 -0.000121 -0.000387 0.000269
C19 C17 0.010000 0.000372 0.001584 0.000259
C19 C17 0.020000 0.000372 0.001584 0.000259
C19 H18 0.010000 0.008194 0.008702 -0.001810
C3 C5 0.020000 -0.000370 -0.001370 -0.000447
C3 C5 0.010000 -0.000370 -0.001370 -0.000447
C3 C10 0.020000 0.001185 -0.000839 -0.000711
C3 C10 0.010000 0.001185 -0.000839 -0.000711
C3 C4 0.010000 -0.000029 -0.001108 0.000675
C3 C4 0.010000 -0.000029 -0.001108 0.000675
C3 C1 0.010000 0.001066 0.002112 -0.000890
C3 C1 0.020000 0.001066 0.002112 -0.000890
C3 C2 0.020000 0.002642 0.001414 -0.000839
C3 C2 0.010000 0.002642 0.001414 -0.000839
C5 C9 0.020000 0.001031 -0.002144 -0.000137
C5 C9 0.010000 0.001031 -0.002144 -0.000137
C5 C10 0.010000 0.000013 -0.000824 -0.000779
C5 C10 0.010000 0.000013 -0.000824 -0.000779
C5 C4 0.010000 0.000139 0.001290 0.000267
C5 C4 0.010000 0.000139 0.001290 0.000267
C5 C6 0.010000 -0.000590 -0.001089 -0.000005
C5 C6 0.010000 -0.000590 -0.001089 -0.000005
C5 C7 0.020000 -0.000772 -0.002867 0.000046
C5 C7 0.010000 -0.000772 -0.002867 0.000046
C5 H6 0.010000 -0.004248 -0.010340 -0.013478
C9 C10 0.010000 -0.000401 -0.000166 0.000096
C9 C10 0.010000 -0.000401 -0.000166 0.000096
C9 C7 0.010000 0.000495 0.004373 0.000947
C9 C7 0.020000 0.000495 0.004373 0.000947
C9 C8 0.010000 0.000186 0.002093 0.000557
C9 C8 0.010000 0.000186 0.002093 0.000557
C9 H8 0.010000 0.002649 0.004254 0.001930
C9 H9 0.010000 0.003400 -0.000532 0.003319
C10 C4 0.020000 0.001357 0.001649 0.000994
C10 C4 0.010000 0.001357 0.001649 0.000994
C10 C6 0.010000 -0.001193 0.001179 0.000944
C10 C6 0.020000 -0.001193 0.001179 0.000944
C10 C8 0.010000 -0.001213 0.000501 0.000301
C10 C8 0.020000 -0.001213 0.000501 0.000301
C10 H9 0.010000 0.004635 0.000083 0.004442
C13 C14 0.010000 0.000896 -0.001159 -0.000651
C13 C14 0.010000 0.000896 -0.001159 -0.000651
C13 C15 0.020000 0.001305 -0.002180 -0.001108
C13 C15 0.010000 0.001305 -0.002180 -0.001108
C14 C15 0.010000 -0.000099 0.000424 -0.000077
C14 C15 0.010000 -0.000099 0.000424 -0.000077
C14 C18 0.020000 0.001207 -0.004232 0.000527
C14 C18 0.010000 0.001207 -0.004232 0.000527
C14 C16 0.010000 0.001258 -0.002224 0.000086
C14 C16 0.020000 0.001258 -0.002224 0.000086
C14 H15 0.010000 0.009443 -0.001099 -0.000923
C4 C6 0.020000 -0.000180 -0.003054 -0.001234
C4 C6 0.010000 -0.000180 -0.003054 -0.001234
C6 C7 0.010000 -0.000373 -0.003454 0.000020
C6 C7 0.010000 -0.000373 -0.003454 0.000020
C6 C8 0.020000 0.000456 -0.005704 0.000416
C6 C8 0.010000 0.000456 -0.005704 0.000416
C6 H6 0.010000 -0.000045 -0.005417 -0.002456
C6 H7 0.010000 0.000692 -0.004914 -0.001525
C15 C17 0.010000 0.001868 -0.006943 0.001406
C15 C17 0.020000 0.001868 -0.006943 0.001406
C15 C16 0.010000 0.001471 -0.003751 -0.000576
C15 C16 0.010000 0.001471 -0.003751 -0.000576
C15 H16 0.010000 0.001198 -0.004783 -0.001579
C15 H15 0.010000 0.007604 0.003710 -0.000161
C18 C17 0.010000 0.000022 0.003012 -0.000143
C18 C17 0.010000 0.000022 0.003012 -0.000143
C18 C16 0.020000 -0.000108 0.007327 0.000777
C18 C16 0.010000 -0.000108 0.007327 0.000777
C18 H18 0.010000 0.005395 -0.000282 0.006533
C18 H17 0.010000 0.002250 0.009057 -0.003895
C7 C8 0.010000 0.000583 -0.004157 -0.000008
C7 C8 0.010000 0.000583 -0.004157 -0.000008
C7 H6 0.010000 0.005842 0.010232 -0.001701
C7 H7 0.010000 0.003489 0.001371 -0.002400
C7 H8 0.010000 -0.000437 -0.009137 0.002530
C1 C2 0.020000 -0.002113 0.009407 -0.001587
C1 C2 0.010000 -0.002113 0.009407 -0.001587
C1 H1a 0.010000 0.000390 -0.003125 -0.003869
C1 H1b 0.010000 -0.000654 -0.000010 0.001403
C1 H1c 0.010000 0.002859 0.006484 -0.006087
C8 H7 0.010000 0.004870 0.006031 -0.004536
C8 H8 0.010000 0.000047 -0.000915 0.003342
C8 H9 0.010000 0.000655 -0.003937 0.003282
C17 C16 0.010000 0.000523 0.006428 -0.000966
C17 C16 0.010000 0.000523 0.006428 -0.000966
C17 H18 0.010000 0.001209 -0.015464 0.001889
C17 H17 0.010000 0.001888 -0.003849 -0.001361
C17 H16 0.010000 0.001836 0.009832 -0.002329
C2 H2a 0.010000 0.001549 0.000686 -0.002015
C2 H2b 0.010000 0.001369 0.005250 -0.002766
C2 H2c 0.010000 0.002988 -0.000917 -0.002067
C16 H17 0.010000 0.002314 -0.015749 -0.006362
C16 H16 0.010000 0.001230 0.001865 -0.001362
C16 H15 0.010000 0.003754 0.010436 -0.002758
H1a H1b 0.010000 -0.005335 -0.021535 0.001118
H1a H1c 0.010000 0.003009 0.020873 -0.003682
H1b H1c 0.010000 -0.011754 -0.007207 0.003358
H2a H2b 0.010000 0.022746 0.003545 -0.001271
H2a H2c 0.010000 0.012641 -0.018601 -0.011200
H2b H2c 0.010000 -0.005757 0.021385 -0.006843
